data_2234739
loop_
_publ_author_name
'Yin, Xia'
'Xiao, Tian-Tian'
'Fan, Jun'
'Zheng, Sheng-Run'
'Zhang, Wei-Guang'

_publ_section_title
;
 Poly[aqua(\m~3~-5-azaniumylisophthalato)(\m-oxalato)neodymium(III)]
;
_journal_coeditor_code NG5259
_journal_issue 5
_journal_name_full 'Acta Crystallographica Section E'
_journal_page_first m537
_journal_paper_doi 10.1107/S1600536812013554
_journal_volume 68
_journal_year 2012
_chemical_formula_iupac '[Nd (C8 H6 N O4) (C2 O4) (H2 O)]'
_chemical_formula_moiety 'C10 H8 N Nd O9'
_chemical_formula_sum 'C10 H8 N Nd O9'
_chemical_formula_weight 430.41
_chemical_name_systematic
;
Poly[aqua(\m~3~-5-azaniumylisophthalato)(\m-oxalato)neodymium(III)]
;
_space_group_IT_number 15
_symmetry_cell_setting monoclinic
_symmetry_space_group_name_Hall '-C 2yc'
_symmetry_space_group_name_H-M 'C 1 2/c 1'
_atom_sites_solution_hydrogens geom
_atom_sites_solution_primary direct
_atom_sites_solution_secondary difmap
_audit_creation_method SHELXL-97
_cell_angle_alpha 90.00
_cell_angle_beta 117.810(2)
_cell_angle_gamma 90.00
_cell_formula_units_Z 8
_cell_length_a 20.047(4)
_cell_length_b 9.592(2)
_cell_length_c 13.670(3)
_cell_measurement_reflns_used 2699
_cell_measurement_temperature 298(2)
_cell_measurement_theta_max 28.10
_cell_measurement_theta_min 2.30
_cell_volume 2325.0(8)
_computing_cell_refinement 'SAINT (Bruker, 2007)'
_computing_data_collection 'APEX2 (Bruker, 2007)'
_computing_data_reduction 'SAINT (Bruker, 2007)'
_computing_molecular_graphics 'SHELXTL (Sheldrick, 2008)'
_computing_publication_material 'SHELXTL (Sheldrick, 2008)'
_computing_structure_refinement 'SHELXL97 (Sheldrick, 2008)'
_computing_structure_solution 'SHELXS97 (Sheldrick, 2008)'
_diffrn_ambient_temperature 298(2)
_diffrn_measured_fraction_theta_full 1.000
_diffrn_measured_fraction_theta_max 1.000
_diffrn_measurement_device_type 'Bruker APEXII CCD area-detector'
_diffrn_measurement_method '\f and \w scan'
_diffrn_radiation_monochromator graphite
_diffrn_radiation_source 'fine-focus sealed tube'
_diffrn_radiation_type MoK\a
_diffrn_radiation_wavelength 0.71073
_diffrn_reflns_av_R_equivalents 0.0333
_diffrn_reflns_av_sigmaI/netI 0.0394
_diffrn_reflns_limit_h_max 23
_diffrn_reflns_limit_h_min -24
_diffrn_reflns_limit_k_max 11
_diffrn_reflns_limit_k_min -6
_diffrn_reflns_limit_l_max 15
_diffrn_reflns_limit_l_min -16
_diffrn_reflns_number 5839
_diffrn_reflns_theta_full 25.25
_diffrn_reflns_theta_max 25.25
_diffrn_reflns_theta_min 2.30
_exptl_absorpt_coefficient_mu 4.518
_exptl_absorpt_correction_T_max 0.5505
_exptl_absorpt_correction_T_min 0.3643
_exptl_absorpt_correction_type multi-scan
_exptl_absorpt_process_details '(SADABS; Bruker, 2002)'
_exptl_crystal_colour pale-purple
_exptl_crystal_density_diffrn 2.459
_exptl_crystal_density_method 'not measured'
_exptl_crystal_description block
_exptl_crystal_F_000 1656
_exptl_crystal_size_max 0.28
_exptl_crystal_size_mid 0.22
_exptl_crystal_size_min 0.15
_refine_diff_density_max 0.710
_refine_diff_density_min -0.531
_refine_ls_extinction_method none
_refine_ls_goodness_of_fit_ref 1.028
_refine_ls_hydrogen_treatment constr
_refine_ls_matrix_type full
_refine_ls_number_parameters 191
_refine_ls_number_reflns 2104
_refine_ls_number_restraints 0
_refine_ls_restrained_S_all 1.028
_refine_ls_R_factor_all 0.0312
_refine_ls_R_factor_gt 0.0244
_refine_ls_shift/su_max 0.000
_refine_ls_shift/su_mean 0.000
_refine_ls_structure_factor_coef Fsqd
_refine_ls_weighting_details 'calc w=1/[\s^2^(Fo^2^)+(0.0254P)^2^+0.0000P] where P=(Fo^2^+2Fc^2^)/3'
_refine_ls_weighting_scheme calc
_refine_ls_wR_factor_gt 0.0534
_refine_ls_wR_factor_ref 0.0563
_reflns_number_gt 1792
_reflns_number_total 2104
_reflns_threshold_expression I>2sigma(I)
_cod_data_source_file ng5259.cif
_cod_data_source_block I
_cod_original_cell_volume 2325.0(9)
_cod_original_sg_symbol_Hall '-c 2yc'
_cod_original_sg_symbol_H-M 'C 2/c'
_cod_database_code 2234739
_cod_database_fobs_code 2234739

loop_
_symmetry_equiv_pos_as_xyz
'x, y, z'
'-x, y, -z+1/2'
'x+1/2, y+1/2, z'
'-x+1/2, y+1/2, -z+1/2'
'-x, -y, -z'
'x, -y, z-1/2'
'-x+1/2, -y+1/2, -z'
'x+1/2, -y+1/2, z-1/2'

loop_
_atom_site_type_symbol
_atom_site_label
_atom_site_fract_x
_atom_site_fract_y
_atom_site_fract_z
_atom_site_U_iso_or_equiv
_atom_site_adp_type
_atom_site_calc_flag
_atom_site_refinement_flags
_atom_site_occupancy
_atom_site_symmetry_multiplicity
C C1 0.0410(3) 0.3120(5) 0.1508(3) 0.0193(10) Uani d . 1 1
C C2 -0.0121(3) 0.4328(4) 0.1225(4) 0.0191(10) Uani d . 1 1
C C3 -0.0873(3) 0.4068(5) 0.0894(3) 0.0202(10) Uani d . 1 1
H H3 -0.1043 0.3155 0.0846 0.024 Uiso calc R 1 1
C C4 -0.1372(2) 0.5164(4) 0.0632(3) 0.0172(10) Uani d . 1 1
C C5 -0.1136(2) 0.6520(4) 0.0653(3) 0.0184(10) Uani d . 1 1
H H5 -0.1480 0.7249 0.0465 0.022 Uiso calc R 1 1
C C6 -0.0386(2) 0.6794(4) 0.0956(3) 0.0154(9) Uani d . 1 1
C C7 0.0131(2) 0.5702(4) 0.1271(3) 0.0181(10) Uani d . 1 1
H H7 0.0639 0.5882 0.1511 0.022 Uiso calc R 1 1
C C8 -0.0168(3) 0.8255(5) 0.0841(4) 0.0200(10) Uani d . 1 1
C C9 0.2271(2) -0.2176(5) 0.1774(4) 0.0180(10) Uani d . 1 1
C C10 0.2346(2) -0.2223(5) 0.2950(4) 0.0191(10) Uani d . 1 1
N N1 -0.2164(2) 0.4895(4) 0.0294(3) 0.0238(9) Uani d . 1 1
H H1A -0.2248 0.3981 0.0228 0.036 Uiso calc R 1 1
H H1B -0.2448 0.5306 -0.0353 0.036 Uiso calc R 1 1
H H1C -0.2282 0.5235 0.0800 0.036 Uiso calc R 1 1
Nd Nd1 0.131834(12) 0.06274(2) 0.184227(18) 0.01456(9) Uani d . 1 1
O O1 0.01407(17) 0.1908(3) 0.1433(3) 0.0254(7) Uani d . 1 1
O O2 0.10891(17) 0.3304(3) 0.1781(2) 0.0278(8) Uani d . 1 1
O O3 -0.06874(17) 0.9033(3) 0.0145(2) 0.0203(7) Uani d . 1 1
O O4 0.05001(17) 0.8623(3) 0.1427(3) 0.0258(8) Uani d . 1 1
O O5 0.20791(17) -0.1221(3) 0.3242(2) 0.0232(7) Uani d . 1 1
O O6 0.19047(18) -0.1178(3) 0.1175(2) 0.0240(7) Uani d . 1 1
O O7 0.25959(17) -0.3114(3) 0.1530(2) 0.0264(8) Uani d . 1 1
O O8 0.26728(17) -0.3267(3) 0.3532(2) 0.0235(7) Uani d . 1 1
O O1W 0.10490(18) 0.0638(3) 0.3446(3) 0.0276(8) Uani d . 1 1
H H1W 0.1092 0.0089 0.3930 0.041 Uiso d R 1 1
H H2W 0.0717 0.1186 0.3396 0.041 Uiso d R 1 1

loop_
_atom_site_aniso_label
_atom_site_aniso_U_11
_atom_site_aniso_U_22
_atom_site_aniso_U_33
_atom_site_aniso_U_12
_atom_site_aniso_U_13
_atom_site_aniso_U_23
C1 0.026(3) 0.018(3) 0.015(2) 0.004(2) 0.011(2) 0.0035(19)
C2 0.023(2) 0.017(3) 0.019(2) 0.008(2) 0.010(2) 0.0066(19)
C3 0.025(3) 0.018(3) 0.018(2) -0.0024(19) 0.011(2) 0.0026(19)
C4 0.019(2) 0.015(2) 0.016(2) -0.0019(19) 0.0066(19) -0.0008(19)
C5 0.018(2) 0.014(2) 0.022(2) 0.0044(18) 0.008(2) 0.0010(19)
C6 0.015(2) 0.015(2) 0.017(2) -0.0006(18) 0.0076(19) 0.0005(19)
C7 0.014(2) 0.021(3) 0.018(2) 0.0002(19) 0.0065(19) -0.0005(19)
C8 0.025(3) 0.017(3) 0.021(2) -0.002(2) 0.014(2) -0.002(2)
C9 0.010(2) 0.018(3) 0.023(2) -0.0036(18) 0.007(2) -0.006(2)
C10 0.016(2) 0.019(3) 0.023(2) -0.0017(19) 0.010(2) 0.002(2)
N1 0.023(2) 0.018(2) 0.028(2) -0.0009(17) 0.0108(18) -0.0036(17)
Nd1 0.01452(14) 0.01069(14) 0.01771(14) 0.00055(10) 0.00688(10) 0.00072(10)
O1 0.0239(18) 0.0142(18) 0.040(2) 0.0040(14) 0.0170(16) 0.0043(15)
O2 0.0174(18) 0.0239(19) 0.039(2) 0.0046(14) 0.0104(15) 0.0028(15)
O3 0.0251(18) 0.0131(17) 0.0175(16) 0.0024(13) 0.0055(14) 0.0022(13)
O4 0.0208(18) 0.0158(18) 0.0324(18) -0.0050(14) 0.0054(15) 0.0014(14)
O5 0.0280(19) 0.0191(17) 0.0234(17) 0.0092(14) 0.0128(15) -0.0022(14)
O6 0.0337(19) 0.0192(18) 0.0240(18) 0.0091(15) 0.0175(16) 0.0057(14)
O7 0.0238(18) 0.027(2) 0.0259(17) 0.0093(15) 0.0096(15) -0.0052(15)
O8 0.0238(18) 0.0200(19) 0.0296(18) 0.0066(14) 0.0149(15) 0.0089(14)
O1W 0.0317(19) 0.028(2) 0.0304(19) 0.0082(15) 0.0204(16) 0.0084(14)

loop_
_atom_type_symbol
_atom_type_description
_atom_type_scat_dispersion_real
_atom_type_scat_dispersion_imag
_atom_type_scat_source
C C 0.0033 0.0016 'International Tables Vol C Tables 4.2.6.8 and 6.1.1.4'
H H 0.0000 0.0000 'International Tables Vol C Tables 4.2.6.8 and 6.1.1.4'
N N 0.0061 0.0033 'International Tables Vol C Tables 4.2.6.8 and 6.1.1.4'
O O 0.0106 0.0060 'International Tables Vol C Tables 4.2.6.8 and 6.1.1.4'
Nd Nd -0.1943 3.0179 'International Tables Vol C Tables 4.2.6.8 and 6.1.1.4'

loop_
_geom_angle_atom_site_label_1
_geom_angle_atom_site_label_2
_geom_angle_atom_site_label_3
_geom_angle_site_symmetry_1
_geom_angle_site_symmetry_3
_geom_angle
O2 C1 O1 . . 121.3(4)
O2 C1 C2 . . 120.9(4)
O1 C1 C2 . . 117.7(4)
C3 C2 C7 . . 120.1(4)
C3 C2 C1 . . 118.7(4)
C7 C2 C1 . . 121.2(4)
C4 C3 C2 . . 119.8(4)
C4 C3 H3 . . 120.1
C2 C3 H3 . . 120.1
C3 C4 C5 . . 120.9(4)
C3 C4 N1 . . 120.0(4)
C5 C4 N1 . . 119.1(4)
C4 C5 C6 . . 119.9(4)
C4 C5 H5 . . 120.0
C6 C5 H5 . . 120.0
C5 C6 C7 . . 119.7(4)
C5 C6 C8 . . 118.4(4)
C7 C6 C8 . . 121.7(4)
C6 C7 C2 . . 119.5(4)
C6 C7 H7 . . 120.2
C2 C7 H7 . . 120.2
O4 C8 O3 . . 124.9(4)
O4 C8 C6 . . 118.4(4)
O3 C8 C6 . . 116.7(4)
O7 C9 O6 . . 126.7(4)
O7 C9 C10 . . 116.8(4)
O6 C9 C10 . . 116.5(4)
O5 C10 O8 . . 125.7(4)
O5 C10 C9 . . 117.5(4)
O8 C10 C9 . . 116.8(4)
C4 N1 H1A . . 109.5
C4 N1 H1B . . 109.5
H1A N1 H1B . . 109.5
C4 N1 H1C . . 109.5
H1A N1 H1C . . 109.5
H1B N1 H1C . . 109.5
O4 Nd1 O3 1_545 5_565 84.35(10)
O4 Nd1 O1 1_545 . 82.57(10)
O3 Nd1 O1 5_565 . 74.75(10)
O4 Nd1 O1W 1_545 . 78.94(10)
O3 Nd1 O1W 5_565 . 140.51(11)
O1 Nd1 O1W . . 67.81(10)
O4 Nd1 O6 1_545 . 75.26(11)
O3 Nd1 O6 5_565 . 76.82(10)
O1 Nd1 O6 . . 145.34(10)
O1W Nd1 O6 . . 131.15(10)
O4 Nd1 O5 1_545 . 73.98(10)
O3 Nd1 O5 5_565 . 139.16(10)
O1 Nd1 O5 . . 133.70(10)
O1W Nd1 O5 . . 68.83(10)
O6 Nd1 O5 . . 64.51(9)
O4 Nd1 O8 1_545 4 143.36(10)
O3 Nd1 O8 5_565 4 76.48(10)
O1 Nd1 O8 . 4 120.75(10)
O1W Nd1 O8 . 4 134.10(10)
O6 Nd1 O8 . 4 70.15(10)
O5 Nd1 O8 . 4 100.92(10)
O4 Nd1 O7 1_545 4 141.60(10)
O3 Nd1 O7 5_565 4 133.95(10)
O1 Nd1 O7 . 4 107.11(10)
O1W Nd1 O7 . 4 71.34(10)
O6 Nd1 O7 . 4 106.82(10)
O5 Nd1 O7 . 4 72.95(10)
O8 Nd1 O7 4 4 63.03(10)
O4 Nd1 O2 1_545 . 133.39(10)
O3 Nd1 O2 5_565 . 80.76(9)
O1 Nd1 O2 . . 50.92(10)
O1W Nd1 O2 . . 85.21(10)
O6 Nd1 O2 . . 141.25(10)
O5 Nd1 O2 . . 138.60(9)
O8 Nd1 O2 4 . 74.13(10)
O7 Nd1 O2 4 . 68.31(10)
C1 O1 Nd1 . . 96.4(3)
C1 O2 Nd1 . . 91.2(3)
C8 O3 Nd1 . 5_565 137.1(3)
C8 O4 Nd1 . 1_565 141.5(3)
C10 O5 Nd1 . . 119.5(3)
C9 O6 Nd1 . . 121.7(3)
C9 O7 Nd1 . 4_545 116.4(3)
C10 O8 Nd1 . 4_545 115.8(3)
Nd1 O1W H1W . . 136.4
Nd1 O1W H2W . . 115.3
H1W O1W H2W . . 104.8

loop_
_geom_bond_atom_site_label_1
_geom_bond_atom_site_label_2
_geom_bond_site_symmetry_2
_geom_bond_distance
C1 O2 . 1.245(5)
C1 O1 . 1.265(5)
C1 C2 . 1.498(6)
C2 C3 . 1.379(6)
C2 C7 . 1.402(6)
C3 C4 . 1.379(6)
C3 H3 . 0.9300
C4 C5 . 1.380(6)
C4 N1 . 1.454(5)
C5 C6 . 1.387(6)
C5 H5 . 0.9300
C6 C7 . 1.392(6)
C6 C8 . 1.497(6)
C7 H7 . 0.9300
C8 O4 . 1.248(5)
C8 O3 . 1.274(5)
C9 O7 . 1.244(5)
C9 O6 . 1.252(5)
C9 C10 . 1.544(6)
C10 O5 . 1.253(5)
C10 O8 . 1.256(5)
N1 H1A . 0.8900
N1 H1B . 0.8900
N1 H1C . 0.8900
Nd1 O4 1_545 2.417(3)
Nd1 O3 5_565 2.425(3)
Nd1 O1 . 2.482(3)
Nd1 O1W . 2.491(3)
Nd1 O6 . 2.492(3)
Nd1 O5 . 2.532(3)
Nd1 O8 4 2.538(3)
Nd1 O7 4 2.575(3)
Nd1 O2 . 2.603(3)
O1W H1W . 0.8182
O1W H2W . 0.8249

loop_
_geom_hbond_atom_site_label_D
_geom_hbond_atom_site_label_H
_geom_hbond_atom_site_label_A
_geom_hbond_site_symmetry_A
_geom_hbond_distance_DH
_geom_hbond_distance_HA
_geom_hbond_distance_DA
_geom_hbond_angle_DHA
_geom_hbond_publ_flag
N1 H1B O5 8_455 0.89 1.91 2.795(5) 171.5 yes
N1 H1C O8 2_565 0.89 2.05 2.872(5) 154.1 yes
O1W H1W O3 2_545 0.82 2.06 2.812(4) 152.8 yes
O1W H2W O1 2 0.82 1.97 2.750(4) 158.5 yes

loop_
_geom_torsion_atom_site_label_1
_geom_torsion_atom_site_label_2
_geom_torsion_atom_site_label_3
_geom_torsion_atom_site_label_4
_geom_torsion_site_symmetry_1
_geom_torsion_site_symmetry_4
_geom_torsion
O2 C1 C2 C3 . . 178.0(4)
O1 C1 C2 C3 . . -0.4(6)
O2 C1 C2 C7 . . -0.7(7)
O1 C1 C2 C7 . . -179.0(4)
C7 C2 C3 C4 . . -1.5(7)
C1 C2 C3 C4 . . 179.8(4)
C2 C3 C4 C5 . . 2.7(7)
C2 C3 C4 N1 . . -179.3(4)
C3 C4 C5 C6 . . -1.0(6)
N1 C4 C5 C6 . . -178.9(4)
C4 C5 C6 C7 . . -2.1(6)
C4 C5 C6 C8 . . 172.9(4)
C5 C6 C7 C2 . . 3.3(6)
C8 C6 C7 C2 . . -171.5(4)
C3 C2 C7 C6 . . -1.5(7)
C1 C2 C7 C6 . . 177.2(4)
C5 C6 C8 O4 . . 156.3(4)
C7 C6 C8 O4 . . -28.9(6)
C5 C6 C8 O3 . . -23.5(6)
C7 C6 C8 O3 . . 151.4(4)
O7 C9 C10 O5 . . 173.9(4)
O6 C9 C10 O5 . . -4.4(6)
O7 C9 C10 O8 . . -6.0(6)
O6 C9 C10 O8 . . 175.8(4)
O2 C1 O1 Nd1 . . -3.5(4)
C2 C1 O1 Nd1 . . 174.9(3)
O4 Nd1 O1 C1 1_545 . -174.7(3)
O3 Nd1 O1 C1 5_565 . -88.6(3)
O1W Nd1 O1 C1 . . 104.3(3)
O6 Nd1 O1 C1 . . -124.5(3)
O5 Nd1 O1 C1 . . 125.9(2)
O8 Nd1 O1 C1 4 . -24.9(3)
O7 Nd1 O1 C1 4 . 43.4(3)
O2 Nd1 O1 C1 . . 1.8(2)
O1 C1 O2 Nd1 . . 3.3(4)
C2 C1 O2 Nd1 . . -175.0(4)
O4 Nd1 O2 C1 1_545 . 2.9(3)
O3 Nd1 O2 C1 5_565 . 76.0(3)
O1 Nd1 O2 C1 . . -1.9(2)
O1W Nd1 O2 C1 . . -67.0(3)
O6 Nd1 O2 C1 . . 131.1(3)
O5 Nd1 O2 C1 . . -117.0(3)
O8 Nd1 O2 C1 4 . 154.4(3)
O7 Nd1 O2 C1 4 . -138.8(3)
O4 C8 O3 Nd1 . 5_565 100.8(5)
C6 C8 O3 Nd1 . 5_565 -79.5(5)
O3 C8 O4 Nd1 . 1_565 2.2(8)
C6 C8 O4 Nd1 . 1_565 -177.5(3)
O8 C10 O5 Nd1 . . -173.2(3)
C9 C10 O5 Nd1 . . 7.0(5)
O4 Nd1 O5 C10 1_545 . 75.8(3)
O3 Nd1 O5 C10 5_565 . 15.1(4)
O1 Nd1 O5 C10 . . 138.4(3)
O1W Nd1 O5 C10 . . 159.9(3)
O6 Nd1 O5 C10 . . -5.2(3)
O8 Nd1 O5 C10 4 . -66.8(3)
O7 Nd1 O5 C10 4 . -124.0(3)
O2 Nd1 O5 C10 . . -145.2(3)
O7 C9 O6 Nd1 . . -178.6(3)
C10 C9 O6 Nd1 . . -0.6(5)
O4 Nd1 O6 C9 1_545 . -76.3(3)
O3 Nd1 O6 C9 5_565 . -163.8(3)
O1 Nd1 O6 C9 . . -128.3(3)
O1W Nd1 O6 C9 . . -15.8(4)
O5 Nd1 O6 C9 . . 2.7(3)
O8 Nd1 O6 C9 4 . 116.0(3)
O7 Nd1 O6 C9 4 . 63.8(3)
O2 Nd1 O6 C9 . . 139.9(3)
O6 C9 O7 Nd1 . 4_545 156.9(4)
C10 C9 O7 Nd1 . 4_545 -21.2(5)
O5 C10 O8 Nd1 . 4_545 -149.6(4)
C9 C10 O8 Nd1 . 4_545 30.3(5)
